data_7223320
loop_
_publ_author_name
'Sinha, Soumalya'
'Mandal, Soumik'
'Gupta, Parna'

_publ_section_title
;
 Cyclometalated iridium(iii) complexes of (aryl)ethenyl functionalized
 2,2&#x2032;-bipyridine: synthesis, photophysical properties and
 trans--cis isomerization behavior
;
_journal_issue 120
_journal_name_full 'RSC Adv.'
_journal_page_first 99529
_journal_paper_doi 10.1039/C5RA16214A
_journal_volume 5
_journal_year 2015
_chemical_formula_moiety 'C22 H20 N6'
_chemical_formula_sum 'C22 H20 N6'
_chemical_formula_weight 368.44
_chemical_name_systematic
; 
 ? 
;
_space_group_IT_number 14
_symmetry_cell_setting monoclinic
_symmetry_space_group_name_Hall '-P 2yn'
_symmetry_space_group_name_H-M 'P 1 21/n 1'
_atom_sites_solution_hydrogens geom
_atom_sites_solution_primary direct
_atom_sites_solution_secondary difmap
_audit_creation_method SHELXL-97
_audit_update_record
;
2014-04-26 deposited with the CCDC.
2015-11-05 downloaded from the CCDC.
;
_cell_angle_alpha 90.00
_cell_angle_beta 111.478(10)
_cell_angle_gamma 90.00
_cell_formula_units_Z 2
_cell_length_a 8.8574(10)
_cell_length_b 9.1200(14)
_cell_length_c 12.0577(16)
_cell_measurement_reflns_used 855
_cell_measurement_temperature 100(2)
_cell_volume 906.4(2)
_computing_cell_refinement
;
CrysAlisPro, Agilent Technologies,
Version 1.171.36.24 (release 03-12-2012 CrysAlis171 .NET)
(compiled Dec  3 2012,18:21:49)
;
_computing_data_collection
;
CrysAlisPro, Agilent Technologies,
Version 1.171.36.24 (release 03-12-2012 CrysAlis171 .NET)
(compiled Dec  3 2012,18:21:49)
;
_computing_data_reduction
;
CrysAlisPro, Agilent Technologies,
Version 1.171.36.24 (release 03-12-2012 CrysAlis171 .NET)
(compiled Dec  3 2012,18:21:49)
;
_computing_molecular_graphics 'Bruker SHELXTL'
_computing_publication_material 'Bruker SHELXTL'
_computing_structure_refinement 'SHELXL-97 (Sheldrick, 2008)'
_computing_structure_solution 'SHELXS-97 (Sheldrick, 2008)'
_diffrn_ambient_temperature 100(2)
_diffrn_measured_fraction_theta_full 0.885
_diffrn_measured_fraction_theta_max 0.885
_diffrn_measurement_device_type 'Mo K\a'
_diffrn_measurement_method '\w scans'
_diffrn_radiation_monochromator graphite
_diffrn_radiation_source 'fine-focus sealed tube'
_diffrn_radiation_type MoK\a
_diffrn_radiation_wavelength 0.71073
_diffrn_reflns_av_R_equivalents 0.0330
_diffrn_reflns_av_sigmaI/netI 0.1205
_diffrn_reflns_limit_h_max 10
_diffrn_reflns_limit_h_min -7
_diffrn_reflns_limit_k_max 10
_diffrn_reflns_limit_k_min -6
_diffrn_reflns_limit_l_max 13
_diffrn_reflns_limit_l_min -12
_diffrn_reflns_number 2106
_diffrn_reflns_theta_full 25.00
_diffrn_reflns_theta_max 25.00
_diffrn_reflns_theta_min 3.33
_exptl_absorpt_coefficient_mu 0.085
_exptl_absorpt_correction_T_max 1.00000
_exptl_absorpt_correction_T_min 0.32745
_exptl_absorpt_correction_type multi-scan
_exptl_absorpt_process_details
;
CrysAlisPro, Agilent Technologies,
Version 1.171.36.24 (release 03-12-2012 CrysAlis171 .NET)
(compiled Dec  3 2012,18:21:49)
Empirical absorption correction using spherical harmonics,
 implemented in SCALE3 ABSPACK scaling algorithm.
;
_exptl_crystal_colour colourless
_exptl_crystal_density_diffrn 1.350
_exptl_crystal_density_method 'not measured'
_exptl_crystal_description block
_exptl_crystal_F_000 388
_exptl_crystal_size_max 0.05
_exptl_crystal_size_mid 0.02
_exptl_crystal_size_min 0.01
_refine_diff_density_max 0.313
_refine_diff_density_min -0.339
_refine_diff_density_rms 0.081
_refine_ls_extinction_method none
_refine_ls_goodness_of_fit_ref 0.963
_refine_ls_hydrogen_treatment constr
_refine_ls_matrix_type full
_refine_ls_number_parameters 128
_refine_ls_number_reflns 1414
_refine_ls_number_restraints 0
_refine_ls_restrained_S_all 0.963
_refine_ls_R_factor_all 0.0964
_refine_ls_R_factor_gt 0.0628
_refine_ls_shift/su_max 0.000
_refine_ls_shift/su_mean 0.000
_refine_ls_structure_factor_coef Fsqd
_refine_ls_weighting_details 'calc w=1/[\s^2^(Fo^2^)+(0.0577P)^2^+0.0000P] where P=(Fo^2^+2Fc^2^)/3'
_refine_ls_weighting_scheme calc
_refine_ls_wR_factor_gt 0.1457
_refine_ls_wR_factor_ref 0.1659
_reflns_number_gt 894
_reflns_number_total 1414
_reflns_threshold_expression >2sigma(I)
_cod_data_source_file c5ra16214a3.cif
_cod_data_source_block p21n
_cod_depositor_comments
;
The following automatic conversions were performed:

'_symmetry_cell_setting' value 'Monoclinic' changed to 'monoclinic'
according to
/usr/data/users/saulius/crontab/automatic-downloads/rss-feeds/RSC/lib/dictionaries/cif_core.dic
dictionary named 'cif_core.dic' version 2.4.2 from 2011-04-26.

Automatic conversion script
Id: cif_fix_values 4268 2015-11-12 08:31:59Z antanas 
;
_cod_original_sg_symbol_H-M P2(1)/n
_cod_database_code 7223320

loop_
_symmetry_equiv_pos_as_xyz
'x, y, z'
'-x+1/2, y+1/2, -z+1/2'
'-x, -y, -z'
'x-1/2, -y-1/2, z-1/2'

loop_
_atom_site_label
_atom_site_type_symbol
_atom_site_fract_x
_atom_site_fract_y
_atom_site_fract_z
_atom_site_U_iso_or_equiv
_atom_site_adp_type
_atom_site_occupancy
_atom_site_symmetry_multiplicity
_atom_site_calc_flag
_atom_site_refinement_flags
N1 N 1.1760(3) 0.0647(3) 0.6217(2) 0.0187(7) Uani 1 1 d .
N2 N 0.6745(3) 0.7038(3) 0.5785(3) 0.0259(8) Uani 1 1 d .
N3 N 0.5163(3) 0.6521(3) 0.3917(2) 0.0212(8) Uani 1 1 d .
C1 C 1.0252(4) 0.0676(4) 0.5377(3) 0.0165(8) Uani 1 1 d .
C2 C 0.9215(4) 0.1859(4) 0.5224(3) 0.0174(8) Uani 1 1 d .
H1 H 0.8189 0.1837 0.4627 0.021 Uiso 1 1 calc R
C3 C 0.9704(4) 0.3083(4) 0.5962(3) 0.0167(8) Uani 1 1 d .
C4 C 1.1242(4) 0.3018(4) 0.6851(3) 0.0188(8) Uani 1 1 d .
H7 H 1.1617 0.3789 0.7387 0.023 Uiso 1 1 calc R
C5 C 1.2200(4) 0.1813(4) 0.6932(3) 0.0214(9) Uani 1 1 d .
H8 H 1.3228 0.1807 0.7526 0.026 Uiso 1 1 calc R
C6 C 0.8716(4) 0.4400(4) 0.5844(3) 0.0192(8) Uani 1 1 d .
H2 H 0.9069 0.5062 0.6474 0.023 Uiso 1 1 calc R
C7 C 0.7363(4) 0.4758(4) 0.4935(3) 0.0196(8) Uani 1 1 d .
H3 H 0.6983 0.4118 0.4292 0.023 Uiso 1 1 calc R
C8 C 0.6460(4) 0.6084(4) 0.4897(3) 0.0192(8) Uani 1 1 d .
C9 C 0.5593(4) 0.8102(4) 0.5347(3) 0.0277(10) Uani 1 1 d .
H6 H 0.5488 0.8921 0.5773 0.033 Uiso 1 1 calc R
C10 C 0.4624(4) 0.7801(4) 0.4206(3) 0.0247(9) Uani 1 1 d .
H5 H 0.3759 0.8363 0.3719 0.030 Uiso 1 1 calc R
C11 C 0.4465(4) 0.5739(4) 0.2791(3) 0.0252(9) Uani 1 1 d .
H4B H 0.3918 0.4875 0.2905 0.038 Uiso 1 1 calc R
H4C H 0.5312 0.5463 0.2514 0.038 Uiso 1 1 calc R
H4A H 0.3703 0.6363 0.2212 0.038 Uiso 1 1 calc R

loop_
_atom_site_aniso_label
_atom_site_aniso_U_11
_atom_site_aniso_U_22
_atom_site_aniso_U_33
_atom_site_aniso_U_23
_atom_site_aniso_U_13
_atom_site_aniso_U_12
N1 0.0174(14) 0.0154(17) 0.0189(16) 0.0045(13) 0.0015(13) 0.0013(14)
N2 0.0218(15) 0.0180(18) 0.0319(19) -0.0042(15) 0.0026(14) 0.0004(15)
N3 0.0188(14) 0.0198(19) 0.0211(17) 0.0033(14) 0.0027(13) 0.0040(14)
C1 0.0175(16) 0.015(2) 0.0139(17) 0.0016(15) 0.0025(14) -0.0001(16)
C2 0.0148(16) 0.016(2) 0.0154(18) 0.0023(15) -0.0021(14) 0.0020(16)
C3 0.0144(16) 0.018(2) 0.0151(18) 0.0025(15) 0.0025(14) -0.0014(16)
C4 0.0212(17) 0.012(2) 0.0188(19) -0.0012(15) 0.0028(15) -0.0046(16)
C5 0.0138(16) 0.021(2) 0.0209(19) 0.0000(16) -0.0034(14) -0.0060(17)
C6 0.0188(16) 0.016(2) 0.0211(19) -0.0018(16) 0.0053(15) -0.0036(17)
C7 0.0178(16) 0.016(2) 0.0210(19) -0.0034(16) 0.0022(15) -0.0013(16)
C8 0.0187(16) 0.0121(19) 0.026(2) 0.0001(17) 0.0073(15) -0.0015(16)
C9 0.0250(19) 0.017(2) 0.038(2) -0.0033(19) 0.0086(18) 0.0041(18)
C10 0.0231(18) 0.018(2) 0.032(2) 0.0026(18) 0.0091(17) 0.0028(17)
C11 0.0255(18) 0.025(2) 0.0209(19) 0.0041(17) 0.0032(16) 0.0060(19)

loop_
_atom_type_symbol
_atom_type_description
_atom_type_scat_dispersion_real
_atom_type_scat_dispersion_imag
_atom_type_scat_source
C C 0.0033 0.0016 'International Tables Vol C Tables 4.2.6.8 and 6.1.1.4'
H H 0.0000 0.0000 'International Tables Vol C Tables 4.2.6.8 and 6.1.1.4'
N N 0.0061 0.0033 'International Tables Vol C Tables 4.2.6.8 and 6.1.1.4'

loop_
_geom_angle_atom_site_label_1
_geom_angle_atom_site_label_2
_geom_angle_atom_site_label_3
_geom_angle
_geom_angle_site_symmetry_3
C5 N1 C1 116.4(3) .
C8 N2 C9 105.0(3) .
C10 N3 C8 106.9(3) .
C10 N3 C11 126.4(3) .
C8 N3 C11 126.7(3) .
N1 C1 C2 122.7(3) .
N1 C1 C1 115.6(4) 3_756
C2 C1 C1 121.6(4) 3_756
C1 C2 C3 120.2(3) .
C1 C2 H1 119.9 .
C3 C2 H1 119.9 .
C4 C3 C2 116.5(3) .
C4 C3 C6 119.4(3) .
C2 C3 C6 124.1(3) .
C5 C4 C3 119.6(3) .
C5 C4 H7 120.2 .
C3 C4 H7 120.2 .
N1 C5 C4 124.5(3) .
N1 C5 H8 117.7 .
C4 C5 H8 117.7 .
C7 C6 C3 127.3(3) .
C7 C6 H2 116.3 .
C3 C6 H2 116.3 .
C6 C7 C8 123.5(3) .
C6 C7 H3 118.2 .
C8 C7 H3 118.2 .
N2 C8 N3 110.9(3) .
N2 C8 C7 125.7(3) .
N3 C8 C7 123.4(3) .
C10 C9 N2 110.7(3) .
C10 C9 H6 124.6 .
N2 C9 H6 124.6 .
N3 C10 C9 106.5(3) .
N3 C10 H5 126.8 .
C9 C10 H5 126.8 .
N3 C11 H4B 109.5 .
N3 C11 H4C 109.5 .
H4B C11 H4C 109.5 .
N3 C11 H4A 109.5 .
H4B C11 H4A 109.5 .
H4C C11 H4A 109.5 .

loop_
_geom_bond_atom_site_label_1
_geom_bond_atom_site_label_2
_geom_bond_distance
_geom_bond_site_symmetry_2
N1 C5 1.334(4) .
N1 C1 1.349(4) .
N2 C8 1.330(4) .
N2 C9 1.366(4) .
N3 C10 1.355(4) .
N3 C8 1.371(4) .
N3 C11 1.455(4) .
C1 C2 1.386(4) .
C1 C1 1.498(7) 3_756
C2 C3 1.394(5) .
C2 H1 0.9300 .
C3 C4 1.392(4) .
C3 C6 1.462(4) .
C4 C5 1.371(5) .
C4 H7 0.9300 .
C5 H8 0.9300 .
C6 C7 1.335(5) .
C6 H2 0.9300 .
C7 C8 1.442(5) .
C7 H3 0.9300 .
C9 C10 1.356(5) .
C9 H6 0.9300 .
C10 H5 0.9300 .
C11 H4B 0.9600 .
C11 H4C 0.9600 .
C11 H4A 0.9600 .
